data_4336066
loop_
_publ_author_name
'Yohei Sano'
'Andrew C. Weitz'
'Joseph W. Ziller'
'Michael P. Hendrich'
'A. S. Borovik'

_publ_section_title
;
 Unsymmetrical Bimetallic Complexes with MII-(\m-OH)-MIII Cores (MIIMIII=
 FeIIFeIII, MnIIFeIII, MnIIMnIII): Structural, Magnetic, and Redox
 Properties
;
_journal_name_full 'Inorganic Chemistry'
_journal_page_first 10229
_journal_page_last 10231
_journal_paper_doi 10.1021/ic401561k
_journal_volume 52
_journal_year 2013
_chemical_formula_sum 'C45 H71 Cl4 F3 Fe Mn N7 O10 S4'
_chemical_formula_weight 1307.92
_chemical_name_systematic
; 
 ? 
;
_space_group_IT_number 61
_symmetry_cell_setting orthorhombic
_symmetry_space_group_name_Hall '-P 2ac 2ab'
_symmetry_space_group_name_H-M 'P b c a'
_atom_sites_solution_hydrogens mixed
_atom_sites_solution_primary direct
_atom_sites_solution_secondary difmap
_audit_creation_method SHELXTL
_cell_angle_alpha 90.00
_cell_angle_beta 90.00
_cell_angle_gamma 90.00
_cell_formula_units_Z 8
_cell_length_a 17.2178(15)
_cell_length_b 24.170(2)
_cell_length_c 27.664(2)
_cell_measurement_reflns_used 9991
_cell_measurement_temperature 83(2)
_cell_measurement_theta_max 28.28
_cell_measurement_theta_min 2.19
_cell_volume 11512.5(16)
_computing_cell_refinement 'Bruker SAINT'
_computing_data_collection 'Bruker APEX2'
_computing_data_reduction 'Bruker SAINT'
_computing_molecular_graphics 'Bruker SHELXTL'
_computing_publication_material 'Bruker SHELXTL'
_computing_structure_refinement 'SHELXL-97 (Sheldrick, 2008)'
_computing_structure_solution 'SHELXS-97 (Sheldrick, 2008)'
_diffrn_ambient_temperature 83(2)
_diffrn_measured_fraction_theta_full 1.000
_diffrn_measured_fraction_theta_max 0.992
_diffrn_measurement_device_type 'Bruker APEX-II CCD'
_diffrn_measurement_method '\f and \w scans'
_diffrn_radiation_monochromator graphite
_diffrn_radiation_source 'fine-focus sealed tube'
_diffrn_radiation_type MoK\a
_diffrn_radiation_wavelength 0.71073
_diffrn_reflns_av_R_equivalents 0.0441
_diffrn_reflns_av_sigmaI/netI 0.0279
_diffrn_reflns_limit_h_max 22
_diffrn_reflns_limit_h_min -22
_diffrn_reflns_limit_k_max 32
_diffrn_reflns_limit_k_min -32
_diffrn_reflns_limit_l_max 36
_diffrn_reflns_limit_l_min -36
_diffrn_reflns_number 113376
_diffrn_reflns_theta_full 25.50
_diffrn_reflns_theta_max 28.29
_diffrn_reflns_theta_min 1.84
_exptl_absorpt_coefficient_mu 0.871
_exptl_absorpt_correction_T_max 0.9305
_exptl_absorpt_correction_T_min 0.7504
_exptl_absorpt_correction_type multi-scan
_exptl_absorpt_process_details 'Bruker SADABS'
_exptl_crystal_colour orange
_exptl_crystal_density_diffrn 1.509
_exptl_crystal_density_meas ?
_exptl_crystal_description plate
_exptl_crystal_F_000 5440
_exptl_crystal_size_max 0.35
_exptl_crystal_size_mid 0.16
_exptl_crystal_size_min 0.08
_refine_diff_density_max 1.647
_refine_diff_density_min -0.505
_refine_diff_density_rms 0.071
_refine_ls_extinction_method none
_refine_ls_goodness_of_fit_ref 1.023
_refine_ls_hydrogen_treatment mixed
_refine_ls_matrix_type full
_refine_ls_number_parameters 692
_refine_ls_number_reflns 14189
_refine_ls_number_restraints 0
_refine_ls_restrained_S_all 1.023
_refine_ls_R_factor_all 0.0512
_refine_ls_R_factor_gt 0.0348
_refine_ls_shift/su_max 0.002
_refine_ls_shift/su_mean 0.000
_refine_ls_structure_factor_coef Fsqd
_refine_ls_weighting_details 'calc w=1/[\s^2^(Fo^2^)+(0.0407P)^2^+11.9749P] where P=(Fo^2^+2Fc^2^)/3'
_refine_ls_weighting_scheme calc
_refine_ls_wR_factor_gt 0.0817
_refine_ls_wR_factor_ref 0.0893
_reflns_number_gt 11311
_reflns_number_total 14189
_reflns_threshold_expression >2sigma(I)
_cod_data_source_file ic401561k_si_003.cif
_cod_data_source_block asb297
_cod_depositor_comments
;
The following automatic conversions were performed:

'_exptl_crystal_density_meas' value 'not_measured' was changed to '?'
- the value is perceived as not measured.

Automatic conversion script
Id: cif_fix_values 3008 2015-01-20 13:52:24Z robertas 

The following automatic conversions were performed:

'_atom_sites_solution_hydrogens' value 'difmap & geom' was changed to
'mixed'.

Automatic conversion script
Id: cif_fix_values 6452 2018-10-05 10:23:21Z andrius 
;
_cod_original_cell_volume 11512.3(18)
_cod_database_code 4336066

loop_
_symmetry_equiv_pos_as_xyz
'x, y, z'
'-x+1/2, -y, z+1/2'
'-x, y+1/2, -z+1/2'
'x+1/2, -y+1/2, -z'
'-x, -y, -z'
'x-1/2, y, -z-1/2'
'x, -y-1/2, z-1/2'
'-x-1/2, y-1/2, z'

loop_
_atom_site_label
_atom_site_type_symbol
_atom_site_fract_x
_atom_site_fract_y
_atom_site_fract_z
_atom_site_U_iso_or_equiv
_atom_site_adp_type
_atom_site_occupancy
_atom_site_symmetry_multiplicity
_atom_site_calc_flag
_atom_site_refinement_flags
Fe1 Fe 0.952312(15) 0.346277(11) 0.122661(9) 0.01249(6) Uani 1 1 d .
Mn1 Mn 0.911034(16) 0.284393(12) 0.231928(10) 0.01283(6) Uani 1 1 d .
S1 S 0.82843(3) 0.24518(2) 0.119858(17) 0.01512(10) Uani 1 1 d .
S2 S 0.86690(3) 0.418621(19) 0.204333(17) 0.01404(9) Uani 1 1 d .
S3 S 1.13526(3) 0.31480(2) 0.102993(17) 0.01446(10) Uani 1 1 d .
O1 O 0.98659(8) 0.31558(6) 0.18168(5) 0.0159(3) Uani 1 1 d .
H1 H 1.0268(18) 0.3060(12) 0.1793(11) 0.036(8) Uiso 1 1 d .
O2 O 0.85358(8) 0.24431(6) 0.17033(5) 0.0189(3) Uani 1 1 d .
O3 O 0.74643(8) 0.25381(6) 0.11227(6) 0.0223(3) Uani 1 1 d .
O4 O 0.85047(8) 0.36353(6) 0.22480(5) 0.0163(3) Uani 1 1 d .
O5 O 0.92279(8) 0.45027(6) 0.23117(5) 0.0196(3) Uani 1 1 d .
O6 O 1.12760(8) 0.29020(6) 0.15074(5) 0.0179(3) Uani 1 1 d .
O7 O 1.15113(8) 0.27547(6) 0.06485(5) 0.0198(3) Uani 1 1 d .
N1 N 0.92570(9) 0.39142(7) 0.05594(6) 0.0155(3) Uani 1 1 d .
N2 N 0.87791(10) 0.29103(7) 0.09252(6) 0.0164(3) Uani 1 1 d .
N3 N 0.88958(10) 0.40941(7) 0.14904(6) 0.0160(3) Uani 1 1 d .
N4 N 1.05943(9) 0.35095(7) 0.09174(6) 0.0155(3) Uani 1 1 d .
N5 N 0.82352(9) 0.24270(7) 0.28121(6) 0.0179(3) Uani 1 1 d .
N6 N 0.96131(10) 0.30433(7) 0.30601(6) 0.0183(3) Uani 1 1 d .
N7 N 0.97553(9) 0.20405(7) 0.25024(6) 0.0169(3) Uani 1 1 d .
C1 C 0.89998(13) 0.34856(9) 0.02098(7) 0.0207(4) Uani 1 1 d .
H1A H 0.9458 0.3284 0.0084 0.025 Uiso 1 1 calc R
H1B H 0.8736 0.3665 -0.0067 0.025 Uiso 1 1 calc R
C2 C 0.84476(13) 0.30790(9) 0.04503(7) 0.0231(4) Uani 1 1 d .
H2A H 0.7934 0.3255 0.0499 0.028 Uiso 1 1 calc R
H2B H 0.8378 0.2750 0.0242 0.028 Uiso 1 1 calc R
C3 C 0.84948(11) 0.17672(8) 0.09806(7) 0.0163(4) Uani 1 1 d .
C4 C 0.92245(12) 0.16322(8) 0.07808(7) 0.0177(4) Uani 1 1 d .
C5 C 0.93399(12) 0.10889(9) 0.06191(7) 0.0207(4) Uani 1 1 d .
H5A H 0.9824 0.0995 0.0477 0.025 Uiso 1 1 calc R
C6 C 0.87764(13) 0.06836(9) 0.06588(8) 0.0235(4) Uani 1 1 d .
C7 C 0.80781(14) 0.08231(9) 0.08781(8) 0.0262(5) Uani 1 1 d .
H7A H 0.7694 0.0544 0.0916 0.031 Uiso 1 1 calc R
C8 C 0.79175(12) 0.13557(9) 0.10451(8) 0.0208(4) Uani 1 1 d .
C9 C 0.99041(12) 0.20247(9) 0.07288(8) 0.0212(4) Uani 1 1 d .
H9A H 1.0377 0.1813 0.0660 0.032 Uiso 1 1 calc R
H9B H 0.9972 0.2233 0.1030 0.032 Uiso 1 1 calc R
H9C H 0.9803 0.2283 0.0463 0.032 Uiso 1 1 calc R
C10 C 0.89110(16) 0.01004(10) 0.04738(10) 0.0340(6) Uani 1 1 d .
H10A H 0.9446 0.0066 0.0357 0.051 Uiso 1 1 calc R
H10B H 0.8550 0.0023 0.0208 0.051 Uiso 1 1 calc R
H10C H 0.8824 -0.0164 0.0736 0.051 Uiso 1 1 calc R
C11 C 0.71378(13) 0.14399(10) 0.12900(9) 0.0284(5) Uani 1 1 d .
H11A H 0.6903 0.1079 0.1360 0.043 Uiso 1 1 calc R
H11B H 0.6794 0.1650 0.1076 0.043 Uiso 1 1 calc R
H11C H 0.7212 0.1644 0.1592 0.043 Uiso 1 1 calc R
C12 C 0.86544(12) 0.43340(9) 0.06637(7) 0.0204(4) Uani 1 1 d .
H12A H 0.8133 0.4161 0.0653 0.025 Uiso 1 1 calc R
H12B H 0.8673 0.4631 0.0418 0.025 Uiso 1 1 calc R
C13 C 0.88030(13) 0.45751(9) 0.11616(7) 0.0208(4) Uani 1 1 d .
H13A H 0.9280 0.4804 0.1160 0.025 Uiso 1 1 calc R
H13B H 0.8360 0.4808 0.1265 0.025 Uiso 1 1 calc R
C14 C 0.77689(11) 0.45495(8) 0.20365(7) 0.0147(4) Uani 1 1 d .
C15 C 0.71233(11) 0.42800(8) 0.18267(7) 0.0169(4) Uani 1 1 d .
C16 C 0.64229(12) 0.45629(9) 0.18081(8) 0.0223(4) Uani 1 1 d .
H16A H 0.5989 0.4389 0.1660 0.027 Uiso 1 1 calc R
C17 C 0.63309(13) 0.50893(10) 0.19972(9) 0.0290(5) Uani 1 1 d .
C18 C 0.69780(12) 0.53470(9) 0.21929(8) 0.0242(5) Uani 1 1 d .
H18A H 0.6922 0.5710 0.2320 0.029 Uiso 1 1 calc R
C19 C 0.77079(11) 0.50978(8) 0.22112(7) 0.0164(4) Uani 1 1 d .
C20 C 0.71362(12) 0.37033(9) 0.16153(8) 0.0206(4) Uani 1 1 d .
H20A H 0.6664 0.3643 0.1425 0.031 Uiso 1 1 calc R
H20B H 0.7161 0.3431 0.1877 0.031 Uiso 1 1 calc R
H20C H 0.7592 0.3662 0.1406 0.031 Uiso 1 1 calc R
C21 C 0.55444(15) 0.53681(13) 0.19867(14) 0.0585(10) Uani 1 1 d .
H21A H 0.5378 0.5450 0.2318 0.088 Uiso 1 1 calc R
H21B H 0.5166 0.5122 0.1833 0.088 Uiso 1 1 calc R
H21C H 0.5580 0.5713 0.1802 0.088 Uiso 1 1 calc R
C22 C 0.83694(12) 0.54453(8) 0.24075(8) 0.0200(4) Uani 1 1 d .
H22A H 0.8180 0.5819 0.2479 0.030 Uiso 1 1 calc R
H22B H 0.8785 0.5466 0.2166 0.030 Uiso 1 1 calc R
H22C H 0.8570 0.5276 0.2704 0.030 Uiso 1 1 calc R
C23 C 0.99820(12) 0.41924(9) 0.03972(7) 0.0182(4) Uani 1 1 d .
H23A H 1.0077 0.4525 0.0597 0.022 Uiso 1 1 calc R
H23B H 0.9927 0.4311 0.0057 0.022 Uiso 1 1 calc R
C24 C 1.06596(12) 0.37974(9) 0.04430(7) 0.0191(4) Uani 1 1 d .
H24A H 1.0648 0.3524 0.0176 0.023 Uiso 1 1 calc R
H24B H 1.1156 0.4004 0.0426 0.023 Uiso 1 1 calc R
C25 C 1.21384(11) 0.36314(8) 0.10531(7) 0.0151(4) Uani 1 1 d .
C26 C 1.21712(11) 0.39989(8) 0.14499(7) 0.0166(4) Uani 1 1 d .
C27 C 1.27721(12) 0.43857(9) 0.14622(8) 0.0206(4) Uani 1 1 d .
H27A H 1.2801 0.4634 0.1727 0.025 Uiso 1 1 calc R
C28 C 1.33290(12) 0.44205(9) 0.11007(8) 0.0218(4) Uani 1 1 d .
C29 C 1.32817(12) 0.40515(9) 0.07174(8) 0.0217(4) Uani 1 1 d .
H29A H 1.3663 0.4071 0.0470 0.026 Uiso 1 1 calc R
C30 C 1.26981(12) 0.36543(9) 0.06802(7) 0.0189(4) Uani 1 1 d .
C31 C 1.16093(12) 0.39988(9) 0.18713(7) 0.0199(4) Uani 1 1 d .
H31A H 1.1663 0.4345 0.2053 0.030 Uiso 1 1 calc R
H31B H 1.1725 0.3685 0.2084 0.030 Uiso 1 1 calc R
H31C H 1.1077 0.3966 0.1750 0.030 Uiso 1 1 calc R
C32 C 1.39712(14) 0.48451(10) 0.11213(10) 0.0328(5) Uani 1 1 d .
H32A H 1.4474 0.4661 0.1080 0.049 Uiso 1 1 calc R
H32B H 1.3959 0.5034 0.1435 0.049 Uiso 1 1 calc R
H32C H 1.3898 0.5117 0.0862 0.049 Uiso 1 1 calc R
C33 C 1.27322(14) 0.32804(10) 0.02412(8) 0.0306(5) Uani 1 1 d .
H33A H 1.3159 0.3398 0.0031 0.046 Uiso 1 1 calc R
H33B H 1.2241 0.3304 0.0064 0.046 Uiso 1 1 calc R
H33C H 1.2819 0.2898 0.0345 0.046 Uiso 1 1 calc R
C34 C 0.82642(14) 0.27835(12) 0.32566(8) 0.0321(5) Uani 1 1 d .
H34A H 0.8027 0.3146 0.3181 0.039 Uiso 1 1 calc R
H34B H 0.7948 0.2608 0.3513 0.039 Uiso 1 1 calc R
C35 C 0.90641(15) 0.28765(11) 0.34454(8) 0.0304(5) Uani 1 1 d .
H35A H 0.9048 0.3168 0.3696 0.037 Uiso 1 1 calc R
H35B H 0.9253 0.2532 0.3599 0.037 Uiso 1 1 calc R
C36 C 1.03524(14) 0.27229(10) 0.30644(9) 0.0309(5) Uani 1 1 d .
H36A H 1.0715 0.2884 0.2825 0.037 Uiso 1 1 calc R
H36B H 1.0596 0.2755 0.3387 0.037 Uiso 1 1 calc R
C37 C 1.02296(14) 0.21275(10) 0.29498(9) 0.0310(5) Uani 1 1 d .
H37A H 0.9965 0.1948 0.3226 0.037 Uiso 1 1 calc R
H37B H 1.0741 0.1947 0.2908 0.037 Uiso 1 1 calc R
C38 C 0.91097(13) 0.16476(9) 0.25936(8) 0.0231(4) Uani 1 1 d .
H38A H 0.9329 0.1302 0.2728 0.028 Uiso 1 1 calc R
H38B H 0.8862 0.1555 0.2281 0.028 Uiso 1 1 calc R
C39 C 0.84915(14) 0.18585(10) 0.29343(9) 0.0285(5) Uani 1 1 d .
H39A H 0.8038 0.1607 0.2923 0.034 Uiso 1 1 calc R
H39B H 0.8697 0.1855 0.3268 0.034 Uiso 1 1 calc R
C40 C 0.74374(11) 0.24447(10) 0.26165(7) 0.0218(4) Uani 1 1 d .
H40A H 0.7076 0.2291 0.2855 0.033 Uiso 1 1 calc R
H40B H 0.7412 0.2226 0.2318 0.033 Uiso 1 1 calc R
H40C H 0.7295 0.2829 0.2546 0.033 Uiso 1 1 calc R
C41 C 0.98084(15) 0.36331(10) 0.31050(8) 0.0281(5) Uani 1 1 d .
H41A H 1.0067 0.3698 0.3415 0.042 Uiso 1 1 calc R
H41B H 0.9332 0.3854 0.3089 0.042 Uiso 1 1 calc R
H41C H 1.0156 0.3740 0.2841 0.042 Uiso 1 1 calc R
C42 C 1.02333(13) 0.18296(9) 0.21016(8) 0.0257(5) Uani 1 1 d .
H42A H 1.0462 0.1474 0.2193 0.039 Uiso 1 1 calc R
H42B H 1.0648 0.2095 0.2030 0.039 Uiso 1 1 calc R
H42C H 0.9908 0.1780 0.1814 0.039 Uiso 1 1 calc R
S4 S 0.97278(3) 0.09046(2) 0.385589(17) 0.01881(10) Uani 1 1 d .
O8 O 0.93205(9) 0.14140(6) 0.39655(6) 0.0246(3) Uani 1 1 d .
O9 O 1.01065(11) 0.08929(7) 0.33932(6) 0.0323(4) Uani 1 1 d .
O10 O 1.01655(10) 0.06707(7) 0.42491(5) 0.0274(3) Uani 1 1 d .
C43 C 0.89308(15) 0.04140(10) 0.37817(10) 0.0328(5) Uani 1 1 d .
F1 F 0.84559(10) 0.05681(7) 0.34229(7) 0.0533(5) Uani 1 1 d .
F2 F 0.85083(10) 0.03735(7) 0.41833(7) 0.0568(5) Uani 1 1 d .
F3 F 0.91905(9) -0.00909(6) 0.36767(6) 0.0420(4) Uani 1 1 d .
C44 C 1.27212(14) 0.65286(10) 0.08883(8) 0.0274(5) Uani 1 1 d .
H44A H 1.2810 0.6930 0.0841 0.033 Uiso 1 1 calc R
H44B H 1.2160 0.6471 0.0946 0.033 Uiso 1 1 calc R
Cl1 Cl 1.30057(3) 0.61645(3) 0.03601(2) 0.03203(13) Uani 1 1 d .
Cl2 Cl 1.32539(4) 0.62993(3) 0.13967(2) 0.03557(14) Uani 1 1 d .
C45 C 0.60216(13) 0.28708(9) 0.04237(8) 0.0241(4) Uani 1 1 d .
H45A H 0.6151 0.2839 0.0076 0.029 Uiso 1 1 calc R
H45B H 0.6513 0.2861 0.0609 0.029 Uiso 1 1 calc R
Cl3 Cl 0.54320(3) 0.23058(2) 0.05970(2) 0.02912(12) Uani 1 1 d .
Cl4 Cl 0.55397(4) 0.35111(3) 0.05300(2) 0.03184(13) Uani 1 1 d .

loop_
_atom_site_aniso_label
_atom_site_aniso_U_11
_atom_site_aniso_U_22
_atom_site_aniso_U_33
_atom_site_aniso_U_23
_atom_site_aniso_U_13
_atom_site_aniso_U_12
Fe1 0.01066(12) 0.01503(13) 0.01179(12) 0.00062(10) -0.00037(10) -0.00045(10)
Mn1 0.01113(13) 0.01491(14) 0.01244(13) 0.00051(11) 0.00020(11) -0.00051(11)
S1 0.0120(2) 0.0167(2) 0.0167(2) -0.00226(18) -0.00114(17) -0.00173(17)
S2 0.0127(2) 0.0149(2) 0.0145(2) 0.00014(17) 0.00033(17) 0.00061(17)
S3 0.0111(2) 0.0169(2) 0.0153(2) 0.00015(18) 0.00137(17) -0.00048(17)
O1 0.0099(7) 0.0221(7) 0.0156(7) 0.0035(5) -0.0001(5) 0.0014(6)
O2 0.0201(7) 0.0222(7) 0.0145(7) -0.0019(6) 0.0011(5) -0.0068(6)
O3 0.0129(7) 0.0207(7) 0.0335(8) -0.0024(6) -0.0021(6) -0.0012(6)
O4 0.0168(7) 0.0171(7) 0.0148(6) 0.0021(5) 0.0026(5) 0.0020(5)
O5 0.0157(7) 0.0199(7) 0.0232(7) -0.0026(6) -0.0035(6) -0.0001(6)
O6 0.0131(7) 0.0223(7) 0.0184(7) 0.0047(6) 0.0010(5) 0.0021(6)
O7 0.0168(7) 0.0195(7) 0.0231(7) -0.0048(6) 0.0019(6) -0.0007(6)
N1 0.0142(8) 0.0186(8) 0.0136(8) 0.0013(6) -0.0011(6) 0.0002(6)
N2 0.0158(8) 0.0186(8) 0.0147(8) 0.0008(6) -0.0032(6) -0.0024(6)
N3 0.0169(8) 0.0156(8) 0.0154(8) 0.0020(6) 0.0024(6) 0.0010(6)
N4 0.0125(8) 0.0200(8) 0.0140(7) 0.0025(6) 0.0008(6) 0.0000(6)
N5 0.0119(8) 0.0206(9) 0.0213(8) 0.0044(7) 0.0012(6) 0.0019(7)
N6 0.0188(8) 0.0199(8) 0.0163(8) 0.0011(7) -0.0012(7) -0.0013(7)
N7 0.0118(8) 0.0190(8) 0.0198(8) 0.0011(7) 0.0015(6) 0.0007(6)
C1 0.0234(10) 0.0250(11) 0.0139(9) -0.0005(8) -0.0055(8) -0.0018(8)
C2 0.0244(11) 0.0256(11) 0.0192(10) 0.0027(8) -0.0092(8) -0.0051(9)
C3 0.0174(9) 0.0170(9) 0.0144(9) -0.0010(7) -0.0020(7) 0.0003(7)
C4 0.0183(10) 0.0198(10) 0.0149(9) 0.0007(7) -0.0021(7) -0.0005(8)
C5 0.0199(10) 0.0238(11) 0.0185(9) -0.0004(8) 0.0012(8) 0.0031(8)
C6 0.0280(11) 0.0180(10) 0.0246(11) -0.0018(8) 0.0003(9) 0.0004(9)
C7 0.0276(12) 0.0180(10) 0.0329(12) -0.0001(9) 0.0027(9) -0.0062(9)
C8 0.0204(10) 0.0211(10) 0.0208(10) 0.0005(8) 0.0018(8) -0.0026(8)
C9 0.0154(10) 0.0223(11) 0.0260(11) -0.0008(8) 0.0015(8) -0.0006(8)
C10 0.0375(14) 0.0208(11) 0.0437(14) -0.0065(10) 0.0050(11) 0.0014(10)
C11 0.0234(11) 0.0233(11) 0.0385(13) -0.0003(10) 0.0097(10) -0.0061(9)
C12 0.0182(10) 0.0237(10) 0.0194(10) 0.0068(8) 0.0012(8) 0.0053(8)
C13 0.0233(10) 0.0182(10) 0.0209(10) 0.0049(8) 0.0054(8) 0.0042(8)
C14 0.0124(9) 0.0167(9) 0.0149(9) 0.0017(7) 0.0014(7) 0.0008(7)
C15 0.0165(9) 0.0178(10) 0.0164(9) 0.0005(7) 0.0012(7) -0.0018(7)
C16 0.0150(9) 0.0248(11) 0.0272(11) -0.0036(9) -0.0043(8) -0.0024(8)
C17 0.0170(10) 0.0274(12) 0.0426(14) -0.0102(10) -0.0080(10) 0.0058(9)
C18 0.0198(10) 0.0185(10) 0.0341(12) -0.0080(9) -0.0042(9) 0.0048(8)
C19 0.0153(9) 0.0181(10) 0.0158(9) -0.0006(7) 0.0003(7) -0.0014(8)
C20 0.0175(10) 0.0185(10) 0.0256(10) -0.0034(8) -0.0026(8) -0.0011(8)
C21 0.0238(13) 0.0452(17) 0.106(3) -0.0433(18) -0.0295(16) 0.0155(12)
C22 0.0167(9) 0.0178(10) 0.0255(11) -0.0038(8) -0.0023(8) -0.0005(8)
C23 0.0175(10) 0.0220(10) 0.0151(9) 0.0043(8) 0.0006(7) -0.0013(8)
C24 0.0159(9) 0.0272(11) 0.0142(9) 0.0035(8) 0.0020(7) 0.0003(8)
C25 0.0124(9) 0.0164(9) 0.0165(9) 0.0011(7) -0.0003(7) 0.0000(7)
C26 0.0139(9) 0.0206(10) 0.0153(9) 0.0003(8) -0.0018(7) 0.0036(7)
C27 0.0192(10) 0.0212(10) 0.0214(10) -0.0026(8) -0.0049(8) 0.0006(8)
C28 0.0149(9) 0.0224(10) 0.0282(11) 0.0023(9) -0.0029(8) -0.0030(8)
C29 0.0153(9) 0.0265(11) 0.0234(10) 0.0016(8) 0.0047(8) -0.0028(8)
C30 0.0161(9) 0.0219(10) 0.0186(9) -0.0017(8) 0.0022(8) 0.0001(8)
C31 0.0196(10) 0.0246(11) 0.0156(9) -0.0025(8) 0.0006(8) 0.0006(8)
C32 0.0246(12) 0.0318(13) 0.0419(14) -0.0023(11) -0.0008(10) -0.0120(10)
C33 0.0311(12) 0.0356(13) 0.0250(11) -0.0091(10) 0.0155(10) -0.0099(10)
C34 0.0238(11) 0.0542(16) 0.0183(10) -0.0007(10) 0.0034(9) -0.0021(11)
C35 0.0362(13) 0.0346(13) 0.0205(11) -0.0073(9) 0.0087(10) -0.0110(11)
C36 0.0264(12) 0.0369(13) 0.0295(12) -0.0033(10) -0.0096(10) 0.0033(10)
C37 0.0231(11) 0.0329(13) 0.0369(13) -0.0023(10) -0.0119(10) 0.0061(10)
C38 0.0223(11) 0.0171(10) 0.0297(11) 0.0019(8) 0.0105(9) -0.0006(8)
C39 0.0234(11) 0.0259(12) 0.0360(13) 0.0054(10) 0.0032(10) -0.0017(9)
C40 0.0128(9) 0.0323(12) 0.0204(10) -0.0013(9) 0.0015(8) -0.0010(8)
C41 0.0364(13) 0.0271(12) 0.0209(10) 0.0012(9) -0.0078(9) -0.0136(10)
C42 0.0230(11) 0.0218(11) 0.0323(12) 0.0058(9) 0.0120(9) 0.0051(9)
S4 0.0235(3) 0.0184(2) 0.0145(2) -0.00013(18) -0.00055(19) 0.00335(19)
O8 0.0301(8) 0.0193(7) 0.0244(8) -0.0019(6) 0.0008(6) 0.0048(6)
O9 0.0420(10) 0.0333(9) 0.0216(8) 0.0054(7) 0.0100(7) 0.0114(8)
O10 0.0356(9) 0.0276(8) 0.0188(7) -0.0008(6) -0.0072(7) 0.0061(7)
C43 0.0331(13) 0.0217(11) 0.0436(14) 0.0000(10) -0.0104(11) 0.0014(10)
F1 0.0449(10) 0.0342(9) 0.0809(13) 0.0005(8) -0.0390(9) 0.0021(7)
F2 0.0445(10) 0.0461(10) 0.0797(13) 0.0091(9) 0.0227(9) -0.0095(8)
F3 0.0479(9) 0.0194(7) 0.0587(10) -0.0065(7) -0.0215(8) 0.0028(6)
C44 0.0253(11) 0.0267(12) 0.0302(12) -0.0008(9) 0.0026(9) -0.0005(9)
Cl1 0.0291(3) 0.0432(3) 0.0237(3) -0.0009(2) 0.0014(2) 0.0000(2)
Cl2 0.0328(3) 0.0467(4) 0.0272(3) -0.0087(3) -0.0035(2) 0.0020(3)
C45 0.0201(10) 0.0291(12) 0.0232(10) -0.0002(9) 0.0004(8) -0.0001(9)
Cl3 0.0302(3) 0.0331(3) 0.0241(3) -0.0045(2) 0.0038(2) -0.0081(2)
Cl4 0.0380(3) 0.0330(3) 0.0244(3) -0.0014(2) 0.0044(2) 0.0062(2)

loop_
_atom_type_symbol
_atom_type_description
_atom_type_scat_dispersion_real
_atom_type_scat_dispersion_imag
_atom_type_scat_source
C C 0.0033 0.0016 'International Tables Vol C Tables 4.2.6.8 and 6.1.1.4'
H H 0.0000 0.0000 'International Tables Vol C Tables 4.2.6.8 and 6.1.1.4'
N N 0.0061 0.0033 'International Tables Vol C Tables 4.2.6.8 and 6.1.1.4'
O O 0.0106 0.0060 'International Tables Vol C Tables 4.2.6.8 and 6.1.1.4'
F F 0.0171 0.0103 'International Tables Vol C Tables 4.2.6.8 and 6.1.1.4'
S S 0.1246 0.1234 'International Tables Vol C Tables 4.2.6.8 and 6.1.1.4'
Cl Cl 0.1484 0.1585 'International Tables Vol C Tables 4.2.6.8 and 6.1.1.4'
Mn Mn 0.3368 0.7283 'International Tables Vol C Tables 4.2.6.8 and 6.1.1.4'
Fe Fe 0.3463 0.8444 'International Tables Vol C Tables 4.2.6.8 and 6.1.1.4'

loop_
_geom_angle_atom_site_label_1
_geom_angle_atom_site_label_2
_geom_angle_atom_site_label_3
_geom_angle
O1 Fe1 N3 98.78(7)
O1 Fe1 N2 107.10(6)
N3 Fe1 N2 108.05(7)
O1 Fe1 N4 95.85(6)
N3 Fe1 N4 126.73(7)
N2 Fe1 N4 115.82(7)
O1 Fe1 N1 171.45(6)
N3 Fe1 N1 79.35(6)
N2 Fe1 N1 81.35(6)
N4 Fe1 N1 78.93(6)
O1 Mn1 O4 85.40(6)
O1 Mn1 O2 85.52(5)
O4 Mn1 O2 95.80(5)
O1 Mn1 N5 173.54(6)
O4 Mn1 N5 97.24(6)
O2 Mn1 N5 88.35(6)
O1 Mn1 N6 106.95(6)
O4 Mn1 N6 94.43(6)
O2 Mn1 N6 164.47(6)
N5 Mn1 N6 78.79(6)
O1 Mn1 N7 98.86(6)
O4 Mn1 N7 172.33(6)
O2 Mn1 N7 90.91(6)
N5 Mn1 N7 79.21(6)
N6 Mn1 N7 78.25(6)
O3 S1 O2 115.52(9)
O3 S1 N2 110.76(9)
O2 S1 N2 107.81(8)
O3 S1 C3 106.35(9)
O2 S1 C3 104.32(9)
N2 S1 C3 111.97(9)
O5 S2 O4 114.28(8)
O5 S2 N3 113.97(9)
O4 S2 N3 106.82(8)
O5 S2 C14 109.01(9)
O4 S2 C14 106.40(9)
N3 S2 C14 105.77(9)
O7 S3 O6 114.27(9)
O7 S3 N4 111.76(9)
O6 S3 N4 109.00(8)
O7 S3 C25 108.21(9)
O6 S3 C25 107.64(9)
N4 S3 C25 105.50(9)
Fe1 O1 Mn1 122.21(7)
S1 O2 Mn1 150.26(9)
S2 O4 Mn1 137.13(8)
C12 N1 C1 113.35(16)
C12 N1 C23 109.72(16)
C1 N1 C23 111.67(16)
C12 N1 Fe1 108.89(12)
C1 N1 Fe1 105.28(12)
C23 N1 Fe1 107.67(11)
C2 N2 S1 113.91(13)
C2 N2 Fe1 115.10(13)
S1 N2 Fe1 126.98(9)
C13 N3 S2 116.88(13)
C13 N3 Fe1 115.50(12)
S2 N3 Fe1 125.93(9)
C24 N4 S3 111.38(13)
C24 N4 Fe1 117.67(12)
S3 N4 Fe1 128.79(9)
C40 N5 C39 112.79(17)
C40 N5 C34 108.31(16)
C39 N5 C34 109.58(18)
C40 N5 Mn1 112.62(12)
C39 N5 Mn1 110.56(13)
C34 N5 Mn1 102.42(13)
C41 N6 C35 110.45(18)
C41 N6 C36 107.93(18)
C35 N6 C36 113.45(18)
C41 N6 Mn1 111.63(13)
C35 N6 Mn1 110.35(13)
C36 N6 Mn1 102.83(13)
C42 N7 C38 109.00(16)
C42 N7 C37 111.49(17)
C38 N7 C37 110.96(17)
C42 N7 Mn1 113.42(13)
C38 N7 Mn1 102.51(12)
C37 N7 Mn1 109.12(13)
N1 C1 C2 110.63(16)
N2 C2 C1 108.86(16)
C4 C3 C8 120.77(18)
C4 C3 S1 121.57(15)
C8 C3 S1 117.53(15)
C5 C4 C3 117.90(19)
C5 C4 C9 116.57(18)
C3 C4 C9 125.52(18)
C6 C5 C4 122.6(2)
C5 C6 C7 118.0(2)
C5 C6 C10 121.6(2)
C7 C6 C10 120.3(2)
C6 C7 C8 122.7(2)
C7 C8 C3 117.82(19)
C7 C8 C11 116.55(19)
C3 C8 C11 125.62(19)
N1 C12 C13 108.79(16)
N3 C13 C12 105.88(16)
C15 C14 C19 120.92(18)
C15 C14 S2 117.48(15)
C19 C14 S2 121.53(15)
C16 C15 C14 118.15(18)
C16 C15 C20 116.93(18)
C14 C15 C20 124.92(18)
C17 C16 C15 122.57(19)
C16 C17 C18 117.9(2)
C16 C17 C21 120.3(2)
C18 C17 C21 121.8(2)
C17 C18 C19 123.0(2)
C18 C19 C14 117.34(18)
C18 C19 C22 116.80(18)
C14 C19 C22 125.85(18)
N1 C23 C24 109.68(16)
N4 C24 C23 108.09(16)
C30 C25 C26 121.03(18)
C30 C25 S3 121.02(15)
C26 C25 S3 117.94(15)
C27 C26 C25 118.01(18)
C27 C26 C31 117.07(18)
C25 C26 C31 124.91(18)
C28 C27 C26 122.38(19)
C29 C28 C27 118.11(19)
C29 C28 C32 120.6(2)
C27 C28 C32 121.3(2)
C28 C29 C30 122.77(19)
C29 C30 C25 117.71(19)
C29 C30 C33 116.24(18)
C25 C30 C33 126.05(19)
C35 C34 N5 113.84(19)
N6 C35 C34 112.26(19)
C37 C36 N6 112.30(19)
C36 C37 N7 112.91(19)
N7 C38 C39 114.72(18)
N5 C39 C38 112.36(18)
O9 S4 O10 115.34(10)
O9 S4 O8 115.01(10)
O10 S4 O8 115.40(9)
O9 S4 C43 103.20(12)
O10 S4 C43 102.92(11)
O8 S4 C43 102.22(11)
F2 C43 F3 107.3(2)
F2 C43 F1 107.8(2)
F3 C43 F1 107.4(2)
F2 C43 S4 111.38(18)
F3 C43 S4 111.56(18)
F1 C43 S4 111.21(17)
Cl2 C44 Cl1 110.88(13)
Cl3 C45 Cl4 111.04(12)

loop_
_geom_bond_atom_site_label_1
_geom_bond_atom_site_label_2
_geom_bond_distance
Fe1 O1 1.8881(14)
Fe1 N3 2.0069(17)
Fe1 N2 2.0297(16)
Fe1 N4 2.0362(16)
Fe1 N1 2.1925(16)
Mn1 O1 2.0476(14)
Mn1 O4 2.1874(14)
Mn1 O2 2.1958(14)
Mn1 N5 2.2682(17)
Mn1 N6 2.2763(17)
Mn1 N7 2.2937(17)
S1 O3 1.4427(15)
S1 O2 1.4619(14)
S1 N2 1.5893(17)
S1 C3 1.798(2)
S2 O5 1.4360(14)
S2 O4 1.4743(14)
S2 N3 1.5944(17)
S2 C14 1.7814(19)
S3 O7 1.4464(15)
S3 O6 1.4546(14)
S3 N4 1.6015(17)
S3 C25 1.789(2)
N1 C12 1.480(3)
N1 C1 1.485(3)
N1 C23 1.487(2)
N2 C2 1.489(2)
N3 C13 1.485(2)
N4 C24 1.490(2)
N5 C40 1.477(2)
N5 C39 1.482(3)
N5 C34 1.502(3)
N6 C41 1.470(3)
N6 C35 1.481(3)
N6 C36 1.490(3)
N7 C42 1.472(3)
N7 C38 1.484(3)
N7 C37 1.498(3)
C1 C2 1.521(3)
C3 C4 1.411(3)
C3 C8 1.417(3)
C4 C5 1.402(3)
C4 C9 1.513(3)
C5 C6 1.383(3)
C6 C7 1.388(3)
C6 C10 1.517(3)
C7 C8 1.395(3)
C8 C11 1.517(3)
C12 C13 1.517(3)
C14 C15 1.413(3)
C14 C19 1.414(3)
C15 C16 1.387(3)
C15 C20 1.512(3)
C16 C17 1.385(3)
C17 C18 1.386(3)
C17 C21 1.513(3)
C18 C19 1.395(3)
C19 C22 1.516(3)
C23 C24 1.513(3)
C25 C30 1.413(3)
C25 C26 1.413(3)
C26 C27 1.395(3)
C26 C31 1.515(3)
C27 C28 1.388(3)
C28 C29 1.388(3)
C28 C32 1.510(3)
C29 C30 1.394(3)
C30 C33 1.515(3)
C34 C35 1.490(3)
C36 C37 1.489(3)
C38 C39 1.510(3)
S4 O9 1.4367(16)
S4 O10 1.4391(15)
S4 O8 1.4490(15)
S4 C43 1.825(3)
C43 F2 1.332(3)
C43 F3 1.332(3)
C43 F1 1.339(3)
C44 Cl2 1.768(2)
C44 Cl1 1.775(2)
C45 Cl3 1.768(2)
C45 Cl4 1.780(2)

loop_
_geom_torsion_atom_site_label_1
_geom_torsion_atom_site_label_2
_geom_torsion_atom_site_label_3
_geom_torsion_atom_site_label_4
_geom_torsion
N3 Fe1 O1 Mn1 62.18(9)
N2 Fe1 O1 Mn1 -49.88(10)
N4 Fe1 O1 Mn1 -169.19(9)
N1 Fe1 O1 Mn1 138.8(4)
O4 Mn1 O1 Fe1 -51.26(9)
O2 Mn1 O1 Fe1 44.94(9)
N5 Mn1 O1 Fe1 63.1(6)
N6 Mn1 O1 Fe1 -144.50(8)
N7 Mn1 O1 Fe1 135.17(9)
O3 S1 O2 Mn1 -105.01(19)
N2 S1 O2 Mn1 19.5(2)
C3 S1 O2 Mn1 138.64(18)
O1 Mn1 O2 S1 -36.49(19)
O4 Mn1 O2 S1 48.41(19)
N5 Mn1 O2 S1 145.52(19)
N6 Mn1 O2 S1 179.38(18)
N7 Mn1 O2 S1 -135.31(19)
O5 S2 O4 Mn1 -71.04(14)
N3 S2 O4 Mn1 55.98(14)
C14 S2 O4 Mn1 168.61(11)
O1 Mn1 O4 S2 -14.58(12)
O2 Mn1 O4 S2 -99.59(12)
N5 Mn1 O4 S2 171.34(12)
N6 Mn1 O4 S2 92.11(13)
N7 Mn1 O4 S2 109.4(4)
O1 Fe1 N1 C12 -90.0(4)
N3 Fe1 N1 C12 -11.89(13)
N2 Fe1 N1 C12 98.45(13)
N4 Fe1 N1 C12 -142.96(14)
O1 Fe1 N1 C1 148.2(4)
N3 Fe1 N1 C1 -133.74(13)
N2 Fe1 N1 C1 -23.40(12)
N4 Fe1 N1 C1 95.19(13)
O1 Fe1 N1 C23 28.9(5)
N3 Fe1 N1 C23 107.00(13)
N2 Fe1 N1 C23 -142.66(13)
N4 Fe1 N1 C23 -24.06(12)
O3 S1 N2 C2 -36.54(17)
O2 S1 N2 C2 -163.83(14)
C3 S1 N2 C2 81.99(16)
O3 S1 N2 Fe1 119.61(12)
O2 S1 N2 Fe1 -7.67(15)
C3 S1 N2 Fe1 -121.86(12)
O1 Fe1 N2 C2 -179.61(14)
N3 Fe1 N2 C2 74.83(15)
N4 Fe1 N2 C2 -74.10(15)
N1 Fe1 N2 C2 -0.91(14)
O1 Fe1 N2 S1 24.48(14)
N3 Fe1 N2 S1 -81.08(13)
N4 Fe1 N2 S1 129.99(11)
N1 Fe1 N2 S1 -156.82(13)
O5 S2 N3 C13 -74.93(17)
O4 S2 N3 C13 157.88(14)
C14 S2 N3 C13 44.81(17)
O5 S2 N3 Fe1 89.53(13)
O4 S2 N3 Fe1 -37.66(14)
C14 S2 N3 Fe1 -150.73(11)
O1 Fe1 N3 C13 154.55(14)
N2 Fe1 N3 C13 -94.15(14)
N4 Fe1 N3 C13 50.43(17)
N1 Fe1 N3 C13 -16.99(14)
O1 Fe1 N3 S2 -10.10(13)
N2 Fe1 N3 S2 101.21(12)
N4 Fe1 N3 S2 -114.22(12)
N1 Fe1 N3 S2 178.37(13)
O7 S3 N4 C24 -55.88(16)
O6 S3 N4 C24 176.85(13)
C25 S3 N4 C24 61.51(15)
O7 S3 N4 Fe1 106.78(12)
O6 S3 N4 Fe1 -20.50(15)
C25 S3 N4 Fe1 -135.84(12)
O1 Fe1 N4 C24 -173.00(14)
N3 Fe1 N4 C24 -67.46(16)
N2 Fe1 N4 C24 74.79(15)
N1 Fe1 N4 C24 0.15(14)
O1 Fe1 N4 S3 25.27(13)
N3 Fe1 N4 S3 130.80(11)
N2 Fe1 N4 S3 -86.95(13)
N1 Fe1 N4 S3 -161.59(13)
O1 Mn1 N5 C40 -60.7(6)
O4 Mn1 N5 C40 53.07(14)
O2 Mn1 N5 C40 -42.57(14)
N6 Mn1 N5 C40 146.18(15)
N7 Mn1 N5 C40 -133.82(15)
O1 Mn1 N5 C39 66.5(6)
O4 Mn1 N5 C39 -179.74(14)
O2 Mn1 N5 C39 84.62(14)
N6 Mn1 N5 C39 -86.63(14)
N7 Mn1 N5 C39 -6.63(14)
O1 Mn1 N5 C34 -176.8(5)
O4 Mn1 N5 C34 -63.06(13)
O2 Mn1 N5 C34 -158.70(13)
N6 Mn1 N5 C34 30.05(13)
N7 Mn1 N5 C34 110.06(13)
O1 Mn1 N6 C41 51.59(16)
O4 Mn1 N6 C41 -34.94(15)
O2 Mn1 N6 C41 -166.1(2)
N5 Mn1 N6 C41 -131.46(15)
N7 Mn1 N6 C41 147.39(15)
O1 Mn1 N6 C35 174.80(14)
O4 Mn1 N6 C35 88.27(15)
O2 Mn1 N6 C35 -42.8(3)
N5 Mn1 N6 C35 -8.24(14)
N7 Mn1 N6 C35 -89.40(15)
O1 Mn1 N6 C36 -63.88(14)
O4 Mn1 N6 C36 -150.41(13)
O2 Mn1 N6 C36 78.5(3)
N5 Mn1 N6 C36 113.08(14)
N7 Mn1 N6 C36 31.92(13)
O1 Mn1 N7 C42 -28.02(15)
O4 Mn1 N7 C42 -151.3(4)
O2 Mn1 N7 C42 57.59(14)
N5 Mn1 N7 C42 145.73(15)
N6 Mn1 N7 C42 -133.63(15)
O1 Mn1 N7 C38 -145.38(12)
O4 Mn1 N7 C38 91.3(4)
O2 Mn1 N7 C38 -59.77(12)
N5 Mn1 N7 C38 28.37(12)
N6 Mn1 N7 C38 109.01(13)
O1 Mn1 N7 C37 96.92(14)
O4 Mn1 N7 C37 -26.4(5)
O2 Mn1 N7 C37 -177.47(14)
N5 Mn1 N7 C37 -89.33(14)
N6 Mn1 N7 C37 -8.69(14)
C12 N1 C1 C2 -75.1(2)
C23 N1 C1 C2 160.32(17)
Fe1 N1 C1 C2 43.76(18)
S1 N2 C2 C1 -175.97(14)
Fe1 N2 C2 C1 24.9(2)
N1 C1 C2 N2 -46.3(2)
O3 S1 C3 C4 148.98(16)
O2 S1 C3 C4 -88.45(17)
N2 S1 C3 C4 27.86(19)
O3 S1 C3 C8 -35.03(18)
O2 S1 C3 C8 87.54(17)
N2 S1 C3 C8 -156.15(15)
C8 C3 C4 C5 4.2(3)
S1 C3 C4 C5 -179.95(15)
C8 C3 C4 C9 -175.22(19)
S1 C3 C4 C9 0.6(3)
C3 C4 C5 C6 -1.5(3)
C9 C4 C5 C6 177.9(2)
C4 C5 C6 C7 -1.5(3)
C4 C5 C6 C10 179.0(2)
C5 C6 C7 C8 1.9(3)
C10 C6 C7 C8 -178.6(2)
C6 C7 C8 C3 0.7(3)
C6 C7 C8 C11 -178.2(2)
C4 C3 C8 C7 -3.8(3)
S1 C3 C8 C7 -179.81(16)
C4 C3 C8 C11 175.0(2)
S1 C3 C8 C11 -1.0(3)
C1 N1 C12 C13 154.10(17)
C23 N1 C12 C13 -80.32(19)
Fe1 N1 C12 C13 37.29(18)
S2 N3 C13 C12 -152.30(14)
Fe1 N3 C13 C12 41.61(19)
N1 C12 C13 N3 -50.3(2)
O5 S2 C14 C15 -174.33(14)
O4 S2 C14 C15 -50.64(17)
N3 S2 C14 C15 62.72(17)
O5 S2 C14 C19 8.86(19)
O4 S2 C14 C19 132.56(16)
N3 S2 C14 C19 -114.08(16)
C19 C14 C15 C16 -1.6(3)
S2 C14 C15 C16 -178.47(15)
C19 C14 C15 C20 177.91(18)
S2 C14 C15 C20 1.1(3)
C14 C15 C16 C17 -1.7(3)
C20 C15 C16 C17 178.8(2)
C15 C16 C17 C18 2.8(4)
C15 C16 C17 C21 -177.3(3)
C16 C17 C18 C19 -0.7(4)
C21 C17 C18 C19 179.4(3)
C17 C18 C19 C14 -2.4(3)
C17 C18 C19 C22 176.3(2)
C15 C14 C19 C18 3.6(3)
S2 C14 C19 C18 -179.73(16)
C15 C14 C19 C22 -175.00(19)
S2 C14 C19 C22 1.7(3)
C12 N1 C23 C24 162.12(16)
C1 N1 C23 C24 -71.3(2)
Fe1 N1 C23 C24 43.76(18)
S3 N4 C24 C23 -171.78(14)
Fe1 N4 C24 C23 23.4(2)
N1 C23 C24 N4 -43.9(2)
O7 S3 C25 C30 11.77(19)
O6 S3 C25 C30 135.74(16)
N4 S3 C25 C30 -107.99(17)
O7 S3 C25 C26 -169.76(15)
O6 S3 C25 C26 -45.80(17)
N4 S3 C25 C26 70.48(17)
C30 C25 C26 C27 0.1(3)
S3 C25 C26 C27 -178.35(15)
C30 C25 C26 C31 -178.68(19)
S3 C25 C26 C31 2.9(3)
C25 C26 C27 C28 0.2(3)
C31 C26 C27 C28 179.04(19)
C26 C27 C28 C29 -0.5(3)
C26 C27 C28 C32 179.7(2)
C27 C28 C29 C30 0.5(3)
C32 C28 C29 C30 -179.6(2)
C28 C29 C30 C25 -0.3(3)
C28 C29 C30 C33 -179.6(2)
C26 C25 C30 C29 -0.1(3)
S3 C25 C30 C29 178.36(16)
C26 C25 C30 C33 179.2(2)
S3 C25 C30 C33 -2.4(3)
C40 N5 C34 C35 -170.6(2)
C39 N5 C34 C35 66.0(3)
Mn1 N5 C34 C35 -51.4(2)
C41 N6 C35 C34 107.1(2)
C36 N6 C35 C34 -131.6(2)
Mn1 N6 C35 C34 -16.8(2)
N5 C34 C35 N6 48.1(3)
C41 N6 C36 C37 -171.7(2)
C35 N6 C36 C37 65.5(2)
Mn1 N6 C36 C37 -53.7(2)
N6 C36 C37 N7 50.1(3)
C42 N7 C37 C36 108.6(2)
C38 N7 C37 C36 -129.7(2)
Mn1 N7 C37 C36 -17.5(2)
C42 N7 C38 C39 -169.64(19)
C37 N7 C38 C39 67.2(2)
Mn1 N7 C38 C39 -49.2(2)
C40 N5 C39 C38 109.8(2)
C34 N5 C39 C38 -129.4(2)
Mn1 N5 C39 C38 -17.3(2)
N7 C38 C39 N5 47.4(3)
O9 S4 C43 F2 -179.77(17)
O10 S4 C43 F2 59.91(19)
O8 S4 C43 F2 -60.09(19)
O9 S4 C43 F3 60.3(2)
O10 S4 C43 F3 -60.0(2)
O8 S4 C43 F3 179.99(17)
O9 S4 C43 F1 -59.5(2)
O10 S4 C43 F1 -179.85(18)
O8 S4 C43 F1 60.2(2)
